data_4518756
loop_
_publ_author_name
'Ao, Yu-Fei'
'Hu, Hui-Juan'
'Zhao, Cheng-Xin'
'Chen, Peng'
'Huang, Tingting'
'Chen, Hui'
'Wang, Qi-Qiang'
'Wang, De-Xian'
'Wang, Mei-Xiang'

_publ_section_title
;
 Reversal and Amplification of the Enantioselectivity of Biocatalytic
 Desymmetrization toward Meso Heterocyclic Dicarboxamides Enabled by
 Rational Engineering of Amidase
;
_journal_name_full 'ACS Catalysis'
_journal_page_first 6900
_journal_page_last 6907
_journal_paper_doi 10.1021/acscatal.1c01220
_journal_year 2021
_chemical_absolute_configuration ad
_chemical_formula_moiety 'C14 H17 N O4'
_chemical_formula_sum 'C14 H17 N O4'
_chemical_formula_weight 263.28
_space_group_crystal_system monoclinic
_space_group_IT_number 4
_space_group_name_Hall 'P 2yb'
_space_group_name_H-M_alt 'P 1 21 1'
_atom_sites_solution_hydrogens geom
_atom_sites_solution_primary dual
_audit_creation_date 2020-11-03
_audit_creation_method
;
Olex2 1.2
(compiled 2018.05.29 svn.r3508 for OlexSys, GUI svn.r5506)
;
_cell_angle_alpha 90
_cell_angle_beta 91.2890(10)
_cell_angle_gamma 90
_cell_formula_units_Z 2
_cell_length_a 10.2799(2)
_cell_length_b 5.20460(10)
_cell_length_c 12.4362(2)
_cell_measurement_reflns_used 9006
_cell_measurement_temperature 169.99(11)
_cell_measurement_theta_max 74.7900
_cell_measurement_theta_min 3.5440
_cell_volume 665.20(2)
_computing_cell_refinement 'CrysAlisPro 1.171.40.67a (Rigaku OD, 2019)'
_computing_data_collection 'CrysAlisPro 1.171.40.67a (Rigaku OD, 2019)'
_computing_data_reduction 'CrysAlisPro 1.171.40.67a (Rigaku OD, 2019)'
_computing_molecular_graphics 'Olex2 (Dolomanov et al., 2009)'
_computing_publication_material 'Olex2 (Dolomanov et al., 2009)'
_computing_structure_refinement 'ShelXL (Sheldrick, 2015)'
_computing_structure_solution 'ShelXT (Sheldrick, 2015)'
_diffrn_ambient_environment N~2~
_diffrn_ambient_temperature 169.99(11)
_diffrn_detector 'Hybrid Pixel Array Detector'
_diffrn_detector_area_resol_mean 10.0000
_diffrn_detector_type HyPix
_diffrn_measured_fraction_theta_full 1.000
_diffrn_measured_fraction_theta_max 0.982
_diffrn_measurement_details
;
List of Runs (angles in degrees, time in seconds):

  # Type    Start    End  Width  t~exp~   \w     \q     \k     \f   Frames
--------------------------------------------------------------------------
  1  \w    -73.00  26.00   0.50    0.05    --  -47.20  83.00  82.00  198
  2  \w    -24.00  73.00   0.50    0.05    --   47.20 -83.00 -37.00  194
  3  \w   -168.00 -79.00   0.50    0.50    --  -99.00 -83.00 -37.00  178
  4  \w     31.00 129.00   0.50    0.50    --  103.25 -83.00 -37.00  196
  5  \w     86.00 169.00   0.50    0.50    --  103.25  83.00  82.00  166
  6  \w   -120.00 -74.00   0.50    0.05    --  -47.20-125.00  90.00   92
  7  \w    -23.00  28.00   0.50    0.05    --  -47.20  19.00  60.00  102
  8  \w   -120.00 -32.00   0.50    0.05    --  -47.20 -57.00 -90.00  176
  9  \w    -23.00  28.00   0.50    0.05    --  -47.20  19.00 120.00  102
 10  \w    -26.00  47.00   0.50    0.05    --   47.20 -38.00-120.00  146
 11  \w    -68.00 -26.00   0.50    0.50    --  -99.00  61.00   0.00   84
 12  \w   -168.00 -86.00   0.50    0.50    --  -99.00 -45.00-120.00  164
 13  \w   -168.00 -82.00   0.50    0.50    --  -99.00 -61.00  60.00  172
 14  \w   -112.00 -26.00   0.50    0.50    --  -99.00 125.00-120.00  172
 15  \w   -168.00 -82.00   0.50    0.50    --  -99.00 -61.00 -90.00  172
 16  \w   -168.00 -86.00   0.50    0.50    --  -99.00 -45.00-150.00  164
 17  \w    -68.00 -26.00   0.50    0.50    --  -99.00  61.00 -90.00   84
 18  \w    -68.00 -26.00   0.50    0.50    --  -99.00  61.00 -60.00   84
 19  \w   -124.00 -26.00   0.50    0.50    --  -99.00  83.00  82.00  196
 20  \w    -68.00 -26.00   0.50    0.50    --  -99.00  61.00  30.00   84
 21  \w     31.00  75.00   0.50    0.50    --  103.25 -61.00-120.00   88
 22  \w     91.00 169.00   0.50    0.50    --  103.25  45.00-120.00  156
 23  \w     31.00  75.00   0.50    0.50    --  103.25 -61.00  90.00   88
 24  \w     91.00 169.00   0.50    0.50    --  103.25  45.00 -60.00  156
 25  \w     31.00 106.00   0.50    0.50    --  103.25 -94.00   0.00  150
 26  \w     31.00  75.00   0.50    0.50    --  103.25 -61.00 150.00   88
 27  \w     31.00 111.00   0.50    0.50    --  103.25-125.00 120.00  160
 28  \w     87.00 169.00   0.50    0.50    --  103.25  61.00   0.00  164
 29  \w     91.00 169.00   0.50    0.50    --  103.25  45.00  30.00  156
 30  \w     31.00  75.00   0.50    0.50    --  103.25 -61.00   0.00   88
 31  \w   -120.00 -32.00   0.50    0.05    --  -47.20 -57.00 120.00  176
 32  \w   -120.00 -24.00   0.50    0.05    --  -47.20 -77.00  30.00  192
 33  \w   -120.00 -24.00   0.50    0.05    --  -47.20 -77.00  90.00  192
 34  \w   -120.00 -34.00   0.50    0.05    --  -47.20 -38.00 -60.00  172
 35  \w   -120.00 -32.00   0.50    0.05    --  -47.20 -57.00-150.00  176
 36  \w   -120.00 -32.00   0.50    0.05    --  -47.20 -57.00-180.00  176
 37  \w    -27.00  30.00   0.50    0.05    --   47.20 -19.00 150.00  114
;
_diffrn_measurement_device 'four-circle diffractometer'
_diffrn_measurement_device_type 'XtaLAB Synergy R, HyPix'
_diffrn_measurement_method '\w scans'
_diffrn_orient_matrix_type 'CrysAlisPro convention (1999,Acta A55,543-557)'
_diffrn_orient_matrix_UB_11 0.0675127000
_diffrn_orient_matrix_UB_12 -0.2392005000
_diffrn_orient_matrix_UB_13 0.0482483000
_diffrn_orient_matrix_UB_21 0.0262480000
_diffrn_orient_matrix_UB_22 -0.0998361000
_diffrn_orient_matrix_UB_23 -0.1141073000
_diffrn_orient_matrix_UB_31 0.1311710000
_diffrn_orient_matrix_UB_32 0.1432445000
_diffrn_orient_matrix_UB_33 0.0011379000
_diffrn_radiation_monochromator mirror
_diffrn_radiation_probe x-ray
_diffrn_radiation_type CuK\a
_diffrn_radiation_wavelength 1.54184
_diffrn_reflns_av_R_equivalents 0.0365
_diffrn_reflns_av_unetI/netI 0.0225
_diffrn_reflns_Laue_measured_fraction_full 1.000
_diffrn_reflns_Laue_measured_fraction_max 0.982
_diffrn_reflns_limit_h_max 12
_diffrn_reflns_limit_h_min -11
_diffrn_reflns_limit_k_max 6
_diffrn_reflns_limit_k_min -6
_diffrn_reflns_limit_l_max 15
_diffrn_reflns_limit_l_min -15
_diffrn_reflns_number 12599
_diffrn_reflns_point_group_measured_fraction_full 0.997
_diffrn_reflns_point_group_measured_fraction_max 0.954
_diffrn_reflns_theta_full 67.684
_diffrn_reflns_theta_max 75.606
_diffrn_reflns_theta_min 3.555
_diffrn_source 'Rotating-anode X-ray tube'
_diffrn_source_type 'PhotonJet R (Cu) X-ray Source'
_exptl_absorpt_coefficient_mu 0.799
_exptl_absorpt_correction_T_max 1.00000
_exptl_absorpt_correction_T_min 0.91942
_exptl_absorpt_correction_type multi-scan
_exptl_absorpt_process_details
;
CrysAlisPro 1.171.40.67a (Rigaku Oxford Diffraction, 2019)
Empirical absorption correction using spherical harmonics,
 implemented in SCALE3 ABSPACK scaling algorithm.
;
_exptl_crystal_colour 'translucent light colourless'
_exptl_crystal_density_diffrn 1.314
_exptl_crystal_description needle
_exptl_crystal_F_000 280
_exptl_crystal_size_max 0.8
_exptl_crystal_size_mid 0.04
_exptl_crystal_size_min 0.04
_refine_diff_density_max 0.159
_refine_diff_density_min -0.192
_refine_diff_density_rms 0.038
_refine_ls_abs_structure_details
;
 Flack x determined using 1062 quotients [(I+)-(I-)]/[(I+)+(I-)]
 (Parsons, Flack and Wagner, Acta Cryst. B69 (2013) 249-259).
;
_refine_ls_abs_structure_Flack -0.08(6)
_refine_ls_extinction_method none
_refine_ls_goodness_of_fit_ref 1.049
_refine_ls_hydrogen_treatment constr
_refine_ls_matrix_type full
_refine_ls_number_parameters 172
_refine_ls_number_reflns 2644
_refine_ls_number_restraints 1
_refine_ls_restrained_S_all 1.049
_refine_ls_R_factor_all 0.0326
_refine_ls_R_factor_gt 0.0316
_refine_ls_shift/su_max 0.000
_refine_ls_shift/su_mean 0.000
_refine_ls_structure_factor_coef Fsqd
_refine_ls_weighting_details 'w=1/[\s^2^(Fo^2^)+(0.0473P)^2^+0.0940P] where P=(Fo^2^+2Fc^2^)/3'
_refine_ls_weighting_scheme calc
_refine_ls_wR_factor_gt 0.0815
_refine_ls_wR_factor_ref 0.0823
_reflns_Friedel_coverage 0.745
_reflns_Friedel_fraction_full 0.992
_reflns_Friedel_fraction_max 0.919
_reflns_number_gt 2553
_reflns_number_total 2644
_reflns_threshold_expression 'I > 2\s(I)'
_cod_data_source_file cs1c01220_si_003.cif
_cod_data_source_block tx3757
_cod_database_code 4518756
_shelx_shelxl_version_number 2018/3
_chemical_oxdiff_usercomment 'C H N O'
_shelx_space_group_comment
;
The symmetry employed for this shelxl refinement is uniquely defined
by the following loop, which should always be used as a source of
symmetry information in preference to the above space-group names.
They are only intended as comments.
;
_shelx_estimated_absorpt_t_max 0.969
_shelx_estimated_absorpt_t_min 0.567
_reflns_odcompleteness_completeness 100.00
_reflns_odcompleteness_iscentric 1
_reflns_odcompleteness_theta 66.97
_olex2_refinement_description
;
1. Fixed Uiso
 At 1.2 times of:
  All C(H) groups, All C(H,H) groups, All N(H,H) groups
2.a Ternary CH refined with riding coordinates:
 C1(H1), C5(H5)
2.b Secondary CH2 refined with riding coordinates:
 C4(H4A,H4B), C3(H3A,H3B), C2(H2A,H2B), C8(H8A,H8B)
2.c Aromatic/amide H refined with riding coordinates:
 C10(H10), C11(H11), C12(H12), C14(H14), C13(H13)
2.d X=CH2 refined with riding coordinates:
 N1(H1A,H1B)
;
_olex2_submission_special_instructions 'No special instructions were received'
_oxdiff_exptl_absorpt_empirical_details
;
Empirical correction (ABSPACK) includes:
- Absorption correction using spherical harmonics
- Frame scaling
;
_oxdiff_exptl_absorpt_empirical_full_max 1.306
_oxdiff_exptl_absorpt_empirical_full_min 0.811

loop_
_space_group_symop_operation_xyz
'x, y, z'
'-x, y+1/2, -z'

loop_
_atom_site_label
_atom_site_type_symbol
_atom_site_fract_x
_atom_site_fract_y
_atom_site_fract_z
_atom_site_U_iso_or_equiv
_atom_site_adp_type
_atom_site_occupancy
_atom_site_site_symmetry_order
_atom_site_calc_flag
_atom_site_refinement_flags_posn
_atom_site_refinement_flags_adp
_atom_site_refinement_flags_occupancy
_atom_site_disorder_assembly
_atom_site_disorder_group
O1 O 0.65708(12) 0.3718(2) 0.30398(9) 0.0271(3) Uani 1 1 d . . . . .
O3 O 0.57386(14) 0.7265(3) 0.44110(10) 0.0328(3) Uani 1 1 d . . . . .
O2 O 0.58181(14) -0.0657(3) 0.09644(10) 0.0362(3) Uani 1 1 d . . . . .
O4 O 0.71561(13) 0.5971(3) 0.57018(10) 0.0371(4) Uani 1 1 d . . . . .
N1 N 0.57369(16) 0.3687(3) 0.10135(12) 0.0330(4) Uani 1 1 d . . . . .
H1A H 0.532887 0.379525 0.040392 0.040 Uiso 1 1 calc R . . . .
H1B H 0.593516 0.505880 0.136597 0.040 Uiso 1 1 calc R . . . .
C7 C 0.65804(17) 0.5835(4) 0.47250(13) 0.0275(4) Uani 1 1 d . . . . .
C6 C 0.60587(17) 0.1415(3) 0.14081(13) 0.0265(4) Uani 1 1 d . . . . .
C1 C 0.67948(17) 0.1361(4) 0.24802(13) 0.0268(4) Uani 1 1 d . . . . .
H1 H 0.645183 -0.005314 0.291009 0.032 Uiso 1 1 calc R . . . .
C5 C 0.71109(17) 0.3573(4) 0.41042(13) 0.0275(4) Uani 1 1 d . . . . .
H5 H 0.678621 0.199696 0.443575 0.033 Uiso 1 1 calc R . . . .
C4 C 0.85871(18) 0.3381(4) 0.40700(15) 0.0331(4) Uani 1 1 d . . . . .
H4A H 0.895018 0.327949 0.479542 0.040 Uiso 1 1 calc R . . . .
H4B H 0.893872 0.489493 0.372663 0.040 Uiso 1 1 calc R . . . .
C9 C 0.74162(19) 0.8171(4) 0.74004(14) 0.0354(5) Uani 1 1 d . . . . .
C10 C 0.7332(2) 0.6575(5) 0.82872(17) 0.0405(5) Uani 1 1 d . . . . .
H10 H 0.676522 0.518195 0.826969 0.049 Uiso 1 1 calc R . . . .
C3 C 0.89521(19) 0.0970(4) 0.34358(17) 0.0373(5) Uani 1 1 d . . . . .
H3A H 0.988434 0.094479 0.333153 0.045 Uiso 1 1 calc R . . . .
H3B H 0.872349 -0.054864 0.384220 0.045 Uiso 1 1 calc R . . . .
C2 C 0.82416(19) 0.0922(4) 0.23408(16) 0.0359(4) Uani 1 1 d . . . . .
H2A H 0.859039 0.225120 0.188246 0.043 Uiso 1 1 calc R . . . .
H2B H 0.837882 -0.072475 0.199644 0.043 Uiso 1 1 calc R . . . .
C11 C 0.8092(2) 0.7053(5) 0.92030(17) 0.0467(6) Uani 1 1 d . . . . .
H11 H 0.802789 0.598486 0.979907 0.056 Uiso 1 1 calc R . . . .
C12 C 0.8931(2) 0.9078(6) 0.92316(17) 0.0472(6) Uani 1 1 d . . . . .
H12 H 0.943979 0.938450 0.984612 0.057 Uiso 1 1 calc R . . . .
C14 C 0.8269(2) 1.0227(5) 0.74445(19) 0.0463(5) Uani 1 1 d . . . . .
H14 H 0.833067 1.131837 0.685558 0.056 Uiso 1 1 calc R . . . .
C8 C 0.6548(2) 0.7809(6) 0.64306(18) 0.0542(7) Uani 1 1 d . . . . .
H8A H 0.570725 0.716583 0.664574 0.065 Uiso 1 1 calc R . . . .
H8B H 0.641569 0.944019 0.606727 0.065 Uiso 1 1 calc R . . . .
C13 C 0.9029(2) 1.0674(5) 0.8354(2) 0.0522(6) Uani 1 1 d . . . . .
H13 H 0.960577 1.205007 0.837382 0.063 Uiso 1 1 calc R . . . .

loop_
_atom_site_aniso_label
_atom_site_aniso_U_11
_atom_site_aniso_U_22
_atom_site_aniso_U_33
_atom_site_aniso_U_23
_atom_site_aniso_U_13
_atom_site_aniso_U_12
O1 0.0345(6) 0.0256(6) 0.0209(5) -0.0020(5) -0.0056(4) 0.0020(5)
O3 0.0409(7) 0.0314(7) 0.0260(6) -0.0008(5) -0.0040(5) 0.0032(6)
O2 0.0564(9) 0.0222(7) 0.0294(7) -0.0037(5) -0.0124(6) 0.0002(6)
O4 0.0386(7) 0.0483(9) 0.0240(6) -0.0094(6) -0.0071(5) 0.0105(7)
N1 0.0515(9) 0.0223(8) 0.0247(7) -0.0009(6) -0.0119(7) -0.0010(7)
C7 0.0301(8) 0.0311(10) 0.0213(7) -0.0010(7) -0.0029(6) -0.0048(8)
C6 0.0331(8) 0.0230(8) 0.0231(8) -0.0006(7) -0.0020(6) -0.0017(8)
C1 0.0369(9) 0.0205(8) 0.0227(7) -0.0012(7) -0.0042(7) -0.0005(8)
C5 0.0353(9) 0.0260(9) 0.0210(7) 0.0002(7) -0.0054(6) -0.0025(8)
C4 0.0354(9) 0.0317(10) 0.0317(9) -0.0046(8) -0.0087(7) 0.0016(8)
C9 0.0351(10) 0.0459(12) 0.0250(8) -0.0099(8) -0.0017(7) 0.0109(9)
C10 0.0393(10) 0.0404(11) 0.0419(11) 0.0000(10) 0.0001(8) -0.0023(9)
C3 0.0339(9) 0.0355(11) 0.0420(10) -0.0071(9) -0.0097(8) 0.0068(8)
C2 0.0385(10) 0.0347(11) 0.0342(9) -0.0095(8) -0.0022(8) 0.0054(8)
C11 0.0482(12) 0.0613(16) 0.0307(10) 0.0083(10) -0.0012(8) 0.0054(11)
C12 0.0459(12) 0.0613(15) 0.0338(10) -0.0125(11) -0.0112(9) 0.0062(11)
C14 0.0535(13) 0.0478(13) 0.0379(11) 0.0090(9) 0.0042(10) 0.0041(11)
C8 0.0485(13) 0.0804(19) 0.0332(10) -0.0230(11) -0.0103(9) 0.0265(12)
C13 0.0472(12) 0.0489(14) 0.0600(14) -0.0062(12) -0.0049(11) -0.0089(11)

loop_
_atom_type_symbol
_atom_type_description
_atom_type_scat_dispersion_real
_atom_type_scat_dispersion_imag
_atom_type_scat_source
C C 0.0181 0.0091 'International Tables Vol C Tables 4.2.6.8 and 6.1.1.4'
H H 0.0000 0.0000 'International Tables Vol C Tables 4.2.6.8 and 6.1.1.4'
N N 0.0311 0.0180 'International Tables Vol C Tables 4.2.6.8 and 6.1.1.4'
O O 0.0492 0.0322 'International Tables Vol C Tables 4.2.6.8 and 6.1.1.4'

loop_
_geom_angle_atom_site_label_1
_geom_angle_atom_site_label_2
_geom_angle_atom_site_label_3
_geom_angle
_geom_angle_site_symmetry_1
_geom_angle_site_symmetry_3
_geom_angle_publ_flag
C5 O1 C1 110.01(13) . . ?
C7 O4 C8 114.11(14) . . ?
O3 C7 O4 124.21(17) . . ?
O3 C7 C5 125.52(15) . . ?
O4 C7 C5 110.23(14) . . ?
O2 C6 N1 124.81(15) . . ?
O2 C6 C1 117.86(16) . . ?
N1 C6 C1 117.33(15) . . ?
O1 C1 C6 109.18(14) . . ?
O1 C1 C2 110.67(14) . . ?
C6 C1 C2 111.88(14) . . ?
O1 C5 C7 107.13(14) . . ?
O1 C5 C4 110.18(14) . . ?
C7 C5 C4 115.82(14) . . ?
C5 C4 C3 108.89(15) . . ?
C10 C9 C8 121.3(2) . . ?
C14 C9 C10 118.90(19) . . ?
C14 C9 C8 119.7(2) . . ?
C9 C10 C11 120.1(2) . . ?
C2 C3 C4 110.70(15) . . ?
C1 C2 C3 110.18(15) . . ?
C12 C11 C10 120.3(2) . . ?
C11 C12 C13 120.2(2) . . ?
C13 C14 C9 120.6(2) . . ?
O4 C8 C9 108.99(16) . . ?
C12 C13 C14 119.9(2) . . ?

loop_
_geom_bond_atom_site_label_1
_geom_bond_atom_site_label_2
_geom_bond_distance
_geom_bond_site_symmetry_2
_geom_bond_publ_flag
O1 C1 1.432(2) . ?
O1 C5 1.4259(18) . ?
O3 C7 1.200(2) . ?
O2 C6 1.234(2) . ?
O4 C7 1.341(2) . ?
O4 C8 1.467(3) . ?
N1 C6 1.319(2) . ?
C7 C5 1.516(2) . ?
C6 C1 1.518(2) . ?
C1 C2 1.519(3) . ?
C5 C4 1.522(3) . ?
C4 C3 1.533(3) . ?
C9 C10 1.385(3) . ?
C9 C14 1.384(3) . ?
C9 C8 1.496(3) . ?
C10 C11 1.389(3) . ?
C3 C2 1.531(3) . ?
C11 C12 1.362(4) . ?
C12 C13 1.377(4) . ?
C14 C13 1.379(3) . ?
